data_7106562
loop_
_publ_author_name
'Chi Yang'
'Oussama Elbjeirami'
'Chammi S. Palehepitiya Gamage'
'H. V. Rasika Dias'
'Mohammad A. Omary'

_publ_section_title
;
 Luminescence enhancement and tuning via multiple cooperative
 supramolecular interactions in an ion-paired multinuclear complex
;
_journal_name_full Chem.Commun.
_journal_page_first 7434
_journal_paper_doi 10.1039/c1cc11161b
_journal_volume 47
_journal_year 2011
_chemical_formula_sum 'C83 H66 Ag7 F42 N31'
_chemical_formula_weight 3050.76
_chemical_name_common C83H66F42N31Ag7
_chemical_name_systematic
;
?
;
_space_group_IT_number 14
_symmetry_cell_setting monoclinic
_symmetry_space_group_name_Hall '-P 2yab'
_symmetry_space_group_name_H-M 'P 1 21/a 1'
_atom_sites_solution_hydrogens geom
_atom_sites_solution_primary direct
_atom_sites_solution_secondary difmap
_audit_creation_method SHELXL-97
_cell_angle_alpha 90.00
_cell_angle_beta 102.919(1)
_cell_angle_gamma 90.00
_cell_formula_units_Z 4
_cell_length_a 13.2664(5)
_cell_length_b 38.8979(15)
_cell_length_c 20.6041(8)
_cell_measurement_reflns_used 8898
_cell_measurement_temperature 100(2)
_cell_measurement_theta_max 28.28
_cell_measurement_theta_min 2.50
_cell_volume 10363.3(7)
_computing_cell_refinement 'Bruker SMART'
_computing_data_collection 'Bruker SMART'
_computing_data_reduction 'Bruker SAINT'
_computing_molecular_graphics 'Bruker SHELXTL'
_computing_publication_material 'Bruker SHELXTL'
_computing_structure_refinement 'SHELXL-97 (Sheldrick, 1997)'
_computing_structure_solution 'SHELXS-97 (Sheldrick, 1990)'
_diffrn_ambient_temperature 100(2)
_diffrn_measured_fraction_theta_full 0.983
_diffrn_measured_fraction_theta_max 0.983
_diffrn_measurement_device_type 'CCD area detector'
_diffrn_measurement_method 'phi and omega scans'
_diffrn_radiation_monochromator graphite
_diffrn_radiation_source 'fine-focus sealed tube'
_diffrn_radiation_type MoK\a
_diffrn_radiation_wavelength 0.71073
_diffrn_reflns_av_R_equivalents 0.0240
_diffrn_reflns_av_sigmaI/netI 0.0215
_diffrn_reflns_limit_h_max 15
_diffrn_reflns_limit_h_min -16
_diffrn_reflns_limit_k_max 47
_diffrn_reflns_limit_k_min -47
_diffrn_reflns_limit_l_max 25
_diffrn_reflns_limit_l_min -25
_diffrn_reflns_number 77771
_diffrn_reflns_theta_full 26.00
_diffrn_reflns_theta_max 26.00
_diffrn_reflns_theta_min 1.97
_exptl_absorpt_coefficient_mu 1.431
_exptl_absorpt_correction_T_max 0.8470
_exptl_absorpt_correction_T_min 0.6495
_exptl_absorpt_correction_type multi-scan
_exptl_absorpt_process_details SADABS
_exptl_crystal_colour rods
_exptl_crystal_density_diffrn 1.955
_exptl_crystal_density_method 'not measured'
_exptl_crystal_description yellow
_exptl_crystal_F_000 5952
_exptl_crystal_size_max 0.33
_exptl_crystal_size_mid 0.22
_exptl_crystal_size_min 0.12
_refine_diff_density_max 1.270
_refine_diff_density_min -0.966
_refine_diff_density_rms 0.166
_refine_ls_extinction_method none
_refine_ls_goodness_of_fit_ref 1.179
_refine_ls_hydrogen_treatment mixed
_refine_ls_matrix_type full
_refine_ls_number_parameters 1510
_refine_ls_number_reflns 20035
_refine_ls_number_restraints 0
_refine_ls_restrained_S_all 1.179
_refine_ls_R_factor_all 0.0546
_refine_ls_R_factor_gt 0.0424
_refine_ls_shift/su_max 0.003
_refine_ls_shift/su_mean 0.000
_refine_ls_structure_factor_coef Fsqd
_refine_ls_weighting_details 'calc w=1/[\s^2^(Fo^2^)+(0.0000P)^2^+96.4923P] where P=(Fo^2^+2Fc^2^)/3'
_refine_ls_weighting_scheme calc
_refine_ls_wR_factor_gt 0.0916
_refine_ls_wR_factor_ref 0.1134
_reflns_number_gt 17782
_reflns_number_total 20035
_reflns_threshold_expression >2sigma(I)
_cod_data_source_file c1cc11161b.txt
_cod_data_source_block unt002
_cod_original_sg_symbol_H-M P2(1)/a
_cod_database_code 7106562

loop_
_symmetry_equiv_pos_as_xyz
'x, y, z'
'-x+1/2, y+1/2, -z'
'-x, -y, -z'
'x-1/2, -y-1/2, z'

loop_
_atom_site_label
_atom_site_type_symbol
_atom_site_fract_x
_atom_site_fract_y
_atom_site_fract_z
_atom_site_U_iso_or_equiv
_atom_site_adp_type
_atom_site_occupancy
_atom_site_symmetry_multiplicity
_atom_site_calc_flag
_atom_site_refinement_flags
_atom_site_disorder_assembly
_atom_site_disorder_group
C1 C 0.7799(5) 0.13520(16) 0.3287(3) 0.0330(14) Uani 1 1 d . . .
H1A H 0.7715 0.1231 0.2861 0.050 Uiso 1 1 calc R . .
H1B H 0.7222 0.1294 0.3492 0.050 Uiso 1 1 calc R . .
H1C H 0.8451 0.1282 0.3584 0.050 Uiso 1 1 calc R . .
C2 C 0.7811(4) 0.17305(15) 0.3172(3) 0.0232(12) Uani 1 1 d . . .
C3 C 0.7984(4) 0.19969(15) 0.3654(3) 0.0240(12) Uani 1 1 d . . .
H3 H 0.8131(13) 0.1972(3) 0.407(3) 0.029 Uiso 1 1 calc R . .
C4 C 0.7870(4) 0.23003(15) 0.3316(3) 0.0195(11) Uani 1 1 d . A .
C5 C 0.7935(5) 0.26584(15) 0.3591(3) 0.0243(12) Uani 1 1 d . . .
H5A H 0.8151 0.2649 0.4078 0.036 Uiso 1 1 calc R . .
H5B H 0.7256 0.2769 0.3463 0.036 Uiso 1 1 calc R . .
H5C H 0.8441 0.2791 0.3414 0.036 Uiso 1 1 calc R . .
C6 C 0.7437(4) 0.24190(14) 0.2078(3) 0.0191(11) Uani 1 1 d . A .
C7 C 0.7160(4) 0.29397(14) 0.1594(3) 0.0185(11) Uani 1 1 d . A .
C8 C 0.7018(4) 0.24567(14) 0.0970(3) 0.0203(11) Uani 1 1 d . A .
C9 C 0.6613(5) 0.28096(14) -0.0444(3) 0.0248(12) Uani 1 1 d . . .
H9A H 0.7315 0.2897 -0.0270 0.037 Uiso 1 1 calc R . .
H9B H 0.6125 0.2937 -0.0241 0.037 Uiso 1 1 calc R . .
H9C H 0.6426 0.2840 -0.0928 0.037 Uiso 1 1 calc R . .
C10 C 0.6572(4) 0.24373(15) -0.0280(3) 0.0223(12) Uani 1 1 d . . .
C11 C 0.6307(4) 0.21698(15) -0.0707(3) 0.0238(12) Uani 1 1 d . . .
H11 H 0.6093(14) 0.21833(17) -0.121(3) 0.029 Uiso 1 1 calc R . .
C12 C 0.6387(4) 0.18647(14) -0.0310(3) 0.0210(11) Uani 1 1 d . . .
C13 C 0.6177(5) 0.15032(15) -0.0526(3) 0.0299(13) Uani 1 1 d . . .
H12A H 0.6161 0.1359 -0.0138 0.045 Uiso 1 1 calc R . .
H12B H 0.6724 0.1422 -0.0738 0.045 Uiso 1 1 calc R . .
H12C H 0.5508 0.1490 -0.0844 0.045 Uiso 1 1 calc R . .
C14 C 0.7102(4) 0.33098(14) 0.1641(3) 0.0217(11) Uani 1 1 d . . .
C15 C 0.7403(4) 0.34794(15) 0.2253(3) 0.0229(12) Uani 1 1 d . . .
H15 H 0.7641(18) 0.3351(9) 0.264(3) 0.027 Uiso 1 1 calc R . .
C16 C 0.7355(5) 0.38306(15) 0.2301(3) 0.0271(13) Uani 1 1 d . . .
H16 H 0.7563(16) 0.3934(8) 0.271(3) 0.033 Uiso 1 1 calc R . .
C17 C 0.6993(4) 0.40379(14) 0.1733(3) 0.0240(12) Uani 1 1 d . . .
C18 C 0.6691(5) 0.38648(16) 0.1117(3) 0.0278(13) Uani 1 1 d . . .
H18 H 0.6487(19) 0.3973(10) 0.079(3) 0.033 Uiso 1 1 calc R . .
C19 C 0.6743(4) 0.35136(14) 0.1073(3) 0.0223(11) Uani 1 1 d . . .
H19 H 0.6498(15) 0.3389(7) 0.059(3) 0.027 Uiso 1 1 calc R . .
C20 C 0.7197(5) 0.45662(16) 0.2413(3) 0.0351(15) Uani 1 1 d . . .
H20A H 0.6976 0.4421 0.2751 0.042 Uiso 1 1 calc R . .
H20B H 0.6791 0.4782 0.2372 0.042 Uiso 1 1 calc R . .
C21 C 0.8322(6) 0.4653(2) 0.2657(4) 0.0488(19) Uani 1 1 d . . .
H21A H 0.8736 0.4443 0.2677 0.073 Uiso 1 1 calc R . .
H21B H 0.8432 0.4755 0.3102 0.073 Uiso 1 1 calc R . .
H21C H 0.8532 0.4817 0.2351 0.073 Uiso 1 1 calc R . .
C22 C 0.6798(5) 0.46040(16) 0.1174(3) 0.0339(14) Uani 1 1 d . . .
H22A H 0.6651 0.4843 0.1293 0.041 Uiso 1 1 calc R . .
H22B H 0.6188 0.4520 0.0844 0.041 Uiso 1 1 calc R . .
C23 C 0.7735(6) 0.46051(18) 0.0859(4) 0.0411(16) Uani 1 1 d . . .
H23A H 0.8347 0.4680 0.1189 0.062 Uiso 1 1 calc R . .
H23B H 0.7609 0.4763 0.0479 0.062 Uiso 1 1 calc R . .
H23C H 0.7849 0.4373 0.0707 0.062 Uiso 1 1 calc R . .
C24 C 0.9416(5) 0.06276(16) 0.2042(3) 0.0349(15) Uani 1 1 d . . .
H1B1 H 0.8662 0.0608 0.1967 0.052 Uiso 1 1 calc R . .
H1B2 H 0.9740 0.0432 0.2308 0.052 Uiso 1 1 calc R . .
H1B3 H 0.9619 0.0629 0.1613 0.052 Uiso 1 1 calc R . .
C25 C 0.9762(4) 0.09539(15) 0.2407(3) 0.0253(12) Uani 1 1 d . A .
C26 C 1.0186(5) 0.09959(16) 0.3098(3) 0.0284(13) Uani 1 1 d . . .
H3B H 1.0325(12) 0.0823(13) 0.341(2) 0.034 Uiso 1 1 calc R . .
C27 C 1.0348(5) 0.13385(16) 0.3206(3) 0.0251(12) Uani 1 1 d . . .
C28 C 1.0774(6) 0.15211(17) 0.3844(3) 0.0373(15) Uani 1 1 d . . .
H5B1 H 1.1383 0.1654 0.3803 0.056 Uiso 1 1 calc R . .
H5B2 H 1.0970 0.1353 0.4204 0.056 Uiso 1 1 calc R . .
H5B3 H 1.0247 0.1676 0.3945 0.056 Uiso 1 1 calc R . .
C29 C 1.0013(4) 0.18404(14) 0.2403(3) 0.0201(11) Uani 1 1 d . A .
C30 C 1.0145(4) 0.24013(14) 0.2658(3) 0.0175(11) Uani 1 1 d . A .
C31 C 0.9722(4) 0.22293(14) 0.1584(3) 0.0196(11) Uani 1 1 d . A .
C32 C 0.9521(5) 0.29612(16) 0.0897(3) 0.0283(13) Uani 1 1 d . . .
H32A H 0.9449 0.3140 0.0554 0.042 Uiso 1 1 calc R . .
H32B H 1.0209 0.2976 0.1194 0.042 Uiso 1 1 calc R . .
H32C H 0.8991 0.2994 0.1156 0.042 Uiso 1 1 calc R . .
C33 C 0.9389(4) 0.26165(16) 0.0574(3) 0.0242(12) Uani 1 1 d . A .
C34 C 0.9166(4) 0.25337(17) -0.0089(3) 0.0270(13) Uani 1 1 d . . .
H34 H 0.9052(9) 0.2700(12) -0.047(3) 0.032 Uiso 1 1 calc R . .
C35 C 0.9126(4) 0.21762(17) -0.0142(3) 0.0262(13) Uani 1 1 d . . .
C36 C 0.8901(5) 0.1956(2) -0.0747(3) 0.0366(16) Uani 1 1 d . . .
H36A H 0.8197 0.2001 -0.1002 0.055 Uiso 1 1 calc R . .
H36B H 0.8964 0.1713 -0.0615 0.055 Uiso 1 1 calc R . .
H36C H 0.9396 0.2007 -0.1023 0.055 Uiso 1 1 calc R . .
C37 C 1.0312(4) 0.26756(14) 0.3144(3) 0.0199(11) Uani 1 1 d . . .
C38 C 1.0582(4) 0.26072(15) 0.3833(3) 0.0205(11) Uani 1 1 d . . .
H38 H 1.0686(8) 0.2378(16) 0.3980(11) 0.025 Uiso 1 1 calc R . .
C39 C 1.0697(4) 0.28668(15) 0.4295(3) 0.0227(12) Uani 1 1 d . . .
H39 H 1.0860(14) 0.2820(4) 0.469(3) 0.027 Uiso 1 1 calc R . .
C40 C 1.0538(4) 0.32143(15) 0.4100(3) 0.0222(11) Uani 1 1 d . . .
C41 C 1.0267(4) 0.32823(15) 0.3402(3) 0.0228(12) Uani 1 1 d . . .
H41 H 1.0154(9) 0.3503(17) 0.3258(11) 0.027 Uiso 1 1 calc R . .
C42 C 1.0171(4) 0.30211(14) 0.2944(3) 0.0213(11) Uani 1 1 d . . .
H42 H 1.0012(12) 0.3073(4) 0.250(3) 0.026 Uiso 1 1 calc R . .
C43 C 1.0774(5) 0.33975(16) 0.5270(3) 0.0310(14) Uani 1 1 d . . .
H43A H 1.0388 0.3185 0.5322 0.037 Uiso 1 1 calc R . .
H43B H 1.0468 0.3588 0.5481 0.037 Uiso 1 1 calc R . .
C44 C 1.1889(6) 0.3352(2) 0.5632(3) 0.0484(19) Uani 1 1 d . . .
H44A H 1.2275 0.3563 0.5593 0.073 Uiso 1 1 calc R . .
H44B H 1.2194 0.3160 0.5435 0.073 Uiso 1 1 calc R . .
H44C H 1.1922 0.3304 0.6103 0.073 Uiso 1 1 calc R . .
C45 C 1.0448(5) 0.38313(16) 0.4359(3) 0.0294(13) Uani 1 1 d . . .
H45A H 1.0731 0.3876 0.3962 0.035 Uiso 1 1 calc R . .
H45B H 1.0818 0.3982 0.4723 0.035 Uiso 1 1 calc R . .
C46 C 0.9306(5) 0.39215(17) 0.4202(3) 0.0372(15) Uani 1 1 d . . .
H46A H 0.8931 0.3767 0.3855 0.056 Uiso 1 1 calc R . .
H46B H 0.9214 0.4160 0.4044 0.056 Uiso 1 1 calc R . .
H46C H 0.9035 0.3897 0.4605 0.056 Uiso 1 1 calc R . .
C47 C 0.5776(6) 0.08772(18) 0.1191(3) 0.0409(17) Uani 1 1 d . . .
C48 C 0.6703(5) 0.08769(16) 0.0893(3) 0.0338(15) Uani 1 1 d . . .
C49 C 0.6984(5) 0.06413(16) 0.0463(3) 0.0350(15) Uani 1 1 d . . .
H49 H 0.669(3) 0.0453(17) 0.0318(14) 0.042 Uiso 1 1 calc R . .
C50 C 0.7867(5) 0.07863(16) 0.0326(3) 0.0314(14) Uani 1 1 d . A .
C51 C 0.8513(6) 0.0662(2) -0.0117(4) 0.0469(19) Uani 1 1 d . . .
Ag1 Ag 0.73869(4) 0.162591(11) 0.15325(2) 0.02769(10) Uani 1 1 d . . .
Ag2 Ag 0.9188(7) 0.15007(11) 0.0836(2) 0.0309(8) Uani 0.67(3) 1 d P A 1
Ag2' Ag 0.9555(15) 0.1433(3) 0.0938(4) 0.033(2) Uani 0.33(3) 1 d P A 2
F1 F 0.6006(4) 0.09489(13) 0.1841(2) 0.0561(12) Uani 1 1 d . . .
F2 F 0.5074(4) 0.11116(13) 0.0912(2) 0.0599(13) Uani 1 1 d . . .
F3 F 0.5298(4) 0.05767(12) 0.1116(3) 0.0683(15) Uani 1 1 d . . .
F4 F 0.8446(8) 0.03391(16) -0.0217(5) 0.145(4) Uani 1 1 d . . .
F5 F 0.8230(5) 0.0789(3) -0.0727(3) 0.125(3) Uani 1 1 d . . .
F6 F 0.9475(4) 0.07556(17) 0.0047(3) 0.090(2) Uani 1 1 d . . .
N1 N 0.7630(4) 0.18585(12) 0.2569(2) 0.0217(10) Uani 1 1 d . A .
N2 N 0.7656(3) 0.22136(11) 0.2648(2) 0.0194(9) Uani 1 1 d . . .
N3 N 0.7282(3) 0.22511(12) 0.1506(2) 0.0208(10) Uani 1 1 d . A .
N4 N 0.6802(3) 0.22964(11) 0.0353(2) 0.0185(9) Uani 1 1 d . . .
N5 N 0.6684(4) 0.19432(12) 0.0335(2) 0.0218(10) Uani 1 1 d . . .
N6 N 0.7393(3) 0.27576(12) 0.2169(2) 0.0207(10) Uani 1 1 d . . .
N7 N 0.6949(3) 0.27974(12) 0.0982(2) 0.0211(10) Uani 1 1 d . . .
N8 N 0.6952(4) 0.43871(13) 0.1775(3) 0.0295(11) Uani 1 1 d . . .
N9 N 0.9682(4) 0.12503(12) 0.2092(2) 0.0253(10) Uani 1 1 d . . .
N10 N 1.0052(3) 0.14916(12) 0.2593(2) 0.0218(10) Uani 1 1 d . A .
N11 N 0.9739(3) 0.18990(12) 0.1750(2) 0.0210(10) Uani 1 1 d . . .
N12 N 0.9483(3) 0.23021(12) 0.0906(2) 0.0214(10) Uani 1 1 d . . .
N13 N 0.9320(3) 0.20313(13) 0.0461(2) 0.0244(10) Uani 1 1 d . A .
N14 N 1.0232(3) 0.20728(12) 0.2875(2) 0.0201(9) Uani 1 1 d . . .
N15 N 0.9902(3) 0.24925(12) 0.2003(2) 0.0198(9) Uani 1 1 d . . .
N16 N 1.0639(4) 0.34719(12) 0.4558(2) 0.0247(10) Uani 1 1 d . . .
N17 N 0.7361(4) 0.11397(12) 0.1002(3) 0.0305(12) Uani 1 1 d . A .
N18 N 0.8089(4) 0.10880(13) 0.0648(3) 0.0304(12) Uani 1 1 d . . .
C52 C 0.1789(5) 0.03198(19) 0.4511(3) 0.0370(15) Uani 1 1 d . . .
C53 C 0.1024(5) 0.04989(15) 0.4817(3) 0.0274(13) Uani 1 1 d . . .
C54 C -0.0023(5) 0.04607(16) 0.4689(3) 0.0328(14) Uani 1 1 d . . .
H54 H -0.041(3) 0.0321(12) 0.441(2) 0.039 Uiso 1 1 calc R . .
C55 C -0.0324(5) 0.06958(16) 0.5111(3) 0.0296(13) Uani 1 1 d . . .
C56 C -0.1393(6) 0.0794(2) 0.5161(4) 0.0429(17) Uani 1 1 d . . .
C57 C -0.0548(5) 0.14927(17) 0.7627(3) 0.0304(14) Uani 1 1 d . . .
C58 C 0.0056(4) 0.11668(16) 0.7780(3) 0.0262(12) Uani 1 1 d . . .
C59 C 0.0131(5) 0.09530(17) 0.8321(3) 0.0325(14) Uani 1 1 d . . .
H59 H -0.018(3) 0.0976(3) 0.868(3) 0.039 Uiso 1 1 calc R . .
C60 C 0.0785(5) 0.06951(16) 0.8203(3) 0.0304(13) Uani 1 1 d . . .
C61 C 0.1114(6) 0.03852(18) 0.8618(3) 0.0357(15) Uani 1 1 d . . .
C62 C 0.2973(5) 0.13151(18) 0.9341(3) 0.0367(15) Uani 1 1 d . . .
C63 C 0.3496(4) 0.10552(15) 0.9006(3) 0.0239(12) Uani 1 1 d . . .
C64 C 0.4045(5) 0.07679(16) 0.9266(3) 0.0289(13) Uani 1 1 d . . .
H64 H 0.4128(9) 0.0695(7) 0.962(3) 0.035 Uiso 1 1 calc R . .
C65 C 0.4409(5) 0.06405(15) 0.8739(3) 0.0265(13) Uani 1 1 d . . .
C66 C 0.5091(5) 0.03402(16) 0.8737(3) 0.0331(14) Uani 1 1 d . . .
C67 C 0.2871(5) 0.18701(15) 0.5313(3) 0.0281(13) Uani 1 1 d . . .
C68 C 0.3574(4) 0.17606(14) 0.5933(3) 0.0223(12) Uani 1 1 d . . .
C69 C 0.4281(5) 0.19571(16) 0.6373(3) 0.0255(12) Uani 1 1 d . . .
H69 H 0.4379(10) 0.2161(18) 0.6361(3) 0.031 Uiso 1 1 calc R . .
C70 C 0.4784(5) 0.17202(16) 0.6840(3) 0.0271(13) Uani 1 1 d . . .
C71 C 0.5635(5) 0.17750(18) 0.7424(3) 0.0347(15) Uani 1 1 d . . .
C72 C -0.0071(5) 0.20742(15) 0.5672(3) 0.0287(13) Uani 1 1 d . . .
C73 C 0.0846(4) 0.20663(15) 0.6248(3) 0.0237(12) Uani 1 1 d . . .
C74 C 0.1408(5) 0.23415(15) 0.6561(3) 0.0262(12) Uani 1 1 d . . .
H74 H 0.1328(8) 0.2570(18) 0.6456(9) 0.031 Uiso 1 1 calc R . .
C75 C 0.2126(5) 0.21888(15) 0.7075(3) 0.0257(12) Uani 1 1 d . . .
C76 C 0.2888(5) 0.23585(16) 0.7617(3) 0.0298(13) Uani 1 1 d . . .
C77 C 0.5159(5) 0.04133(15) 0.5728(3) 0.0294(13) Uani 1 1 d . . .
C78 C 0.4422(5) 0.02802(15) 0.6117(3) 0.0256(12) Uani 1 1 d . . .
C79 C 0.4212(4) -0.00566(15) 0.6246(3) 0.0252(12) Uani 1 1 d . . .
H79 H 0.449(2) -0.0231(15) 0.6139(10) 0.030 Uiso 1 1 calc R . .
C80 C 0.3440(5) -0.00363(14) 0.6593(3) 0.0261(12) Uani 1 1 d . . .
C81 C 0.2930(5) -0.03120(17) 0.6890(3) 0.0356(15) Uani 1 1 d . . .
C82 C 0.7154(6) 0.06286(17) 0.7260(3) 0.0361(15) Uani 1 1 d . . .
C83 C 0.8147(5) 0.0522(2) 0.7150(4) 0.0427(17) Uani 1 1 d . . .
H83A H 0.8045 0.0344 0.6805 0.064 Uiso 1 1 calc R . .
H83B H 0.8570 0.0429 0.7565 0.064 Uiso 1 1 calc R . .
H83C H 0.8499 0.0720 0.7007 0.064 Uiso 1 1 calc R . .
Ag3 Ag 0.47032(4) 0.090539(12) 0.72640(2) 0.03094(11) Uani 1 1 d . . .
Ag4 Ag 0.27487(4) 0.098728(11) 0.57722(2) 0.02640(10) Uani 1 1 d . . .
Ag5 Ag 0.07501(4) 0.122243(12) 0.63064(2) 0.02852(11) Uani 1 1 d . . .
Ag6 Ag 0.27763(4) 0.145655(11) 0.76652(2) 0.02625(10) Uani 1 1 d . . .
Ag7 Ag 0.21797(4) 0.052634(12) 0.71753(2) 0.02839(11) Uani 1 1 d . . .
F7 F 0.2342(4) 0.05395(14) 0.4230(3) 0.0693(15) Uani 1 1 d . . .
F8 F 0.2473(4) 0.01346(14) 0.4940(2) 0.0754(17) Uani 1 1 d . . .
F9 F 0.1333(3) 0.01126(14) 0.4023(2) 0.0635(14) Uani 1 1 d . . .
F10 F -0.2099(4) 0.05816(19) 0.4833(4) 0.116(3) Uani 1 1 d . . .
F11 F -0.1503(4) 0.08116(18) 0.5775(2) 0.0797(18) Uani 1 1 d . . .
F12 F -0.1676(4) 0.11021(15) 0.4897(3) 0.0722(16) Uani 1 1 d . . .
F13 F -0.0983(3) 0.15247(12) 0.6981(2) 0.0508(11) Uani 1 1 d . . .
F14 F 0.0032(3) 0.17713(10) 0.7795(2) 0.0472(10) Uani 1 1 d . . .
F15 F -0.1304(3) 0.15054(11) 0.7959(2) 0.0460(10) Uani 1 1 d . . .
F16 F 0.1348(5) 0.04533(13) 0.9264(2) 0.0724(16) Uani 1 1 d . . .
F17 F 0.0363(4) 0.01497(11) 0.8527(3) 0.0661(14) Uani 1 1 d . . .
F18 F 0.1929(4) 0.02276(13) 0.8480(3) 0.0680(15) Uani 1 1 d . . .
F19 F 0.2031(3) 0.13974(13) 0.9016(3) 0.0615(14) Uani 1 1 d . . .
F20 F 0.2972(6) 0.12306(17) 0.9953(3) 0.104(3) Uani 1 1 d . . .
F21 F 0.3472(4) 0.16205(12) 0.9398(3) 0.0677(16) Uani 1 1 d . . .
F22 F 0.4806(4) 0.01489(10) 0.8186(2) 0.0483(11) Uani 1 1 d . . .
F23 F 0.5114(3) 0.01355(10) 0.92619(19) 0.0448(10) Uani 1 1 d . . .
F24 F 0.6078(3) 0.04270(11) 0.8763(2) 0.0477(10) Uani 1 1 d . . .
F25 F 0.1923(3) 0.17327(10) 0.52191(17) 0.0348(8) Uani 1 1 d . . .
F26 F 0.3225(3) 0.17789(10) 0.47655(16) 0.0324(8) Uani 1 1 d . . .
F27 F 0.2748(3) 0.22122(9) 0.52792(18) 0.0382(9) Uani 1 1 d . . .
F28 F 0.5826(3) 0.21083(10) 0.75502(19) 0.0461(10) Uani 1 1 d . . .
F29 F 0.6512(3) 0.16336(15) 0.7355(2) 0.0705(16) Uani 1 1 d . . .
F30 F 0.5435(4) 0.16401(11) 0.79764(18) 0.0519(12) Uani 1 1 d . . .
F31 F -0.0268(3) 0.17792(11) 0.5354(2) 0.0528(12) Uani 1 1 d . . .
F32 F -0.0931(3) 0.21552(12) 0.5879(2) 0.0513(11) Uani 1 1 d . . .
F33 F 0.0019(4) 0.23131(14) 0.5237(2) 0.0706(17) Uani 1 1 d . . .
F34 F 0.2516(3) 0.24126(12) 0.81538(18) 0.0464(10) Uani 1 1 d . . .
F35 F 0.3150(4) 0.26646(11) 0.7425(2) 0.0591(13) Uani 1 1 d . . .
F36 F 0.3747(3) 0.21790(11) 0.7815(2) 0.0513(11) Uani 1 1 d . . .
F37 F 0.5334(3) 0.07497(9) 0.58206(18) 0.0373(9) Uani 1 1 d . . .
F38 F 0.6064(3) 0.02524(10) 0.5882(2) 0.0414(9) Uani 1 1 d . . .
F39 F 0.4807(3) 0.03712(10) 0.50655(18) 0.0407(9) Uani 1 1 d . . .
F40 F 0.3325(5) -0.06165(11) 0.6798(3) 0.0710(16) Uani 1 1 d . . .
F41 F 0.1912(4) -0.03255(14) 0.6615(3) 0.0698(15) Uani 1 1 d . . .
F42 F 0.2991(3) -0.02777(10) 0.7536(2) 0.0458(10) Uani 1 1 d . . .
N19 N 0.1333(4) 0.07360(13) 0.5291(2) 0.0261(11) Uani 1 1 d . . .
N20 N 0.0488(4) 0.08578(13) 0.5471(3) 0.0293(11) Uani 1 1 d . . .
N21 N 0.0620(4) 0.10489(13) 0.7357(2) 0.0263(11) Uani 1 1 d . . .
N22 N 0.1076(4) 0.07531(13) 0.7632(2) 0.0278(11) Uani 1 1 d . . .
N23 N 0.3531(4) 0.10981(12) 0.8365(2) 0.0238(10) Uani 1 1 d . . .
N24 N 0.4106(4) 0.08339(12) 0.8201(2) 0.0266(11) Uani 1 1 d . . .
N25 N 0.3654(4) 0.14292(12) 0.6123(2) 0.0227(10) Uani 1 1 d . . .
N26 N 0.4408(4) 0.14005(13) 0.6685(2) 0.0248(10) Uani 1 1 d . . .
N27 N 0.1202(4) 0.17695(12) 0.6539(2) 0.0241(10) Uani 1 1 d . . .
N28 N 0.1992(4) 0.18438(13) 0.7058(2) 0.0240(10) Uani 1 1 d . . .
N29 N 0.3820(4) 0.04957(13) 0.6374(3) 0.0278(11) Uani 1 1 d . . .
N30 N 0.3210(4) 0.02965(12) 0.6675(2) 0.0269(11) Uani 1 1 d . . .
N31 N 0.6372(5) 0.07144(18) 0.7347(3) 0.0494(16) Uani 1 1 d . . .

loop_
_atom_site_aniso_label
_atom_site_aniso_U_11
_atom_site_aniso_U_22
_atom_site_aniso_U_33
_atom_site_aniso_U_23
_atom_site_aniso_U_13
_atom_site_aniso_U_12
C1 0.041(4) 0.025(3) 0.037(4) 0.001(3) 0.018(3) 0.001(3)
C2 0.018(3) 0.022(3) 0.031(3) 0.004(2) 0.010(2) 0.004(2)
C3 0.023(3) 0.029(3) 0.021(3) -0.001(2) 0.007(2) 0.001(2)
C4 0.013(2) 0.033(3) 0.012(2) -0.002(2) 0.0017(19) 0.001(2)
C5 0.029(3) 0.025(3) 0.021(3) -0.004(2) 0.008(2) 0.002(2)
C6 0.014(2) 0.026(3) 0.018(3) 0.005(2) 0.005(2) -0.001(2)
C7 0.014(2) 0.018(3) 0.025(3) 0.000(2) 0.008(2) 0.001(2)
C8 0.014(3) 0.026(3) 0.023(3) -0.002(2) 0.008(2) -0.003(2)
C9 0.029(3) 0.019(3) 0.027(3) -0.002(2) 0.009(2) -0.004(2)
C10 0.015(3) 0.033(3) 0.019(3) 0.001(2) 0.005(2) 0.000(2)
C11 0.018(3) 0.027(3) 0.025(3) -0.002(2) 0.002(2) 0.000(2)
C12 0.022(3) 0.024(3) 0.017(3) -0.004(2) 0.004(2) -0.003(2)
C13 0.040(4) 0.024(3) 0.024(3) 0.000(2) 0.003(3) -0.003(3)
C14 0.020(3) 0.019(3) 0.027(3) -0.003(2) 0.009(2) -0.007(2)
C15 0.024(3) 0.025(3) 0.021(3) -0.001(2) 0.007(2) 0.000(2)
C16 0.026(3) 0.025(3) 0.031(3) -0.004(3) 0.007(2) -0.004(2)
C17 0.027(3) 0.016(3) 0.032(3) -0.002(2) 0.013(2) -0.001(2)
C18 0.030(3) 0.026(3) 0.028(3) 0.002(2) 0.008(3) -0.001(2)
C19 0.024(3) 0.022(3) 0.024(3) -0.002(2) 0.009(2) -0.001(2)
C20 0.049(4) 0.021(3) 0.035(4) -0.009(3) 0.011(3) -0.006(3)
C21 0.050(5) 0.044(4) 0.048(4) -0.004(3) 0.001(4) -0.019(4)
C22 0.044(4) 0.021(3) 0.034(3) 0.001(3) 0.001(3) 0.003(3)
C23 0.050(4) 0.029(3) 0.045(4) 0.005(3) 0.012(3) -0.005(3)
C24 0.038(4) 0.023(3) 0.042(4) -0.006(3) 0.004(3) -0.003(3)
C25 0.024(3) 0.023(3) 0.031(3) -0.003(2) 0.011(2) -0.005(2)
C26 0.033(3) 0.024(3) 0.028(3) 0.000(3) 0.008(3) -0.003(3)
C27 0.030(3) 0.032(3) 0.014(3) 0.000(2) 0.004(2) 0.004(2)
C28 0.046(4) 0.029(3) 0.032(3) 0.000(3) -0.002(3) -0.007(3)
C29 0.020(3) 0.025(3) 0.017(3) -0.002(2) 0.007(2) 0.001(2)
C30 0.010(2) 0.023(3) 0.020(3) -0.001(2) 0.003(2) 0.002(2)
C31 0.013(2) 0.023(3) 0.025(3) -0.001(2) 0.008(2) 0.000(2)
C32 0.026(3) 0.033(3) 0.027(3) 0.005(3) 0.008(2) 0.000(3)
C33 0.015(3) 0.038(3) 0.019(3) 0.003(2) 0.003(2) 0.002(2)
C34 0.017(3) 0.039(4) 0.025(3) 0.004(3) 0.007(2) 0.006(2)
C35 0.016(3) 0.042(4) 0.020(3) -0.005(3) 0.003(2) 0.003(2)
C36 0.028(3) 0.061(5) 0.020(3) -0.009(3) 0.004(3) 0.000(3)
C37 0.018(3) 0.024(3) 0.019(3) 0.001(2) 0.007(2) 0.000(2)
C38 0.017(3) 0.022(3) 0.023(3) 0.000(2) 0.005(2) -0.003(2)
C39 0.021(3) 0.028(3) 0.019(3) -0.002(2) 0.006(2) -0.005(2)
C40 0.018(3) 0.027(3) 0.023(3) -0.004(2) 0.006(2) -0.003(2)
C41 0.021(3) 0.024(3) 0.024(3) 0.001(2) 0.006(2) -0.002(2)
C42 0.020(3) 0.023(3) 0.021(3) 0.000(2) 0.006(2) 0.001(2)
C43 0.040(4) 0.029(3) 0.025(3) -0.007(3) 0.011(3) -0.001(3)
C44 0.044(4) 0.067(5) 0.028(4) -0.002(3) -0.004(3) -0.016(4)
C45 0.039(4) 0.027(3) 0.023(3) -0.006(2) 0.010(3) -0.005(3)
C46 0.042(4) 0.029(3) 0.039(4) -0.002(3) 0.005(3) 0.010(3)
C47 0.052(4) 0.032(4) 0.033(4) -0.003(3) -0.002(3) 0.002(3)
C48 0.043(4) 0.027(3) 0.025(3) 0.002(3) -0.005(3) -0.001(3)
C49 0.041(4) 0.017(3) 0.041(4) -0.009(3) -0.002(3) -0.006(3)
C50 0.038(4) 0.023(3) 0.028(3) -0.003(2) -0.004(3) -0.003(3)
C51 0.049(4) 0.045(4) 0.044(4) -0.029(4) 0.004(3) -0.014(3)
Ag1 0.0323(2) 0.0200(2) 0.0291(2) -0.00569(18) 0.00344(19) -0.00278(18)
Ag2 0.0397(19) 0.0278(8) 0.0277(7) -0.0099(6) 0.0128(10) -0.0118(10)
Ag2' 0.043(4) 0.035(2) 0.0237(14) -0.0113(14) 0.013(2) -0.018(3)
F1 0.055(3) 0.074(3) 0.039(2) -0.001(2) 0.010(2) -0.014(2)
F2 0.053(3) 0.068(3) 0.060(3) 0.019(2) 0.015(2) 0.020(2)
F3 0.058(3) 0.039(3) 0.115(4) -0.013(3) 0.034(3) -0.026(2)
F4 0.227(9) 0.055(4) 0.209(9) -0.069(5) 0.164(8) -0.039(5)
F5 0.059(4) 0.266(11) 0.053(4) 0.004(5) 0.023(3) 0.032(5)
F6 0.035(3) 0.119(5) 0.110(5) -0.076(4) 0.005(3) 0.002(3)
N1 0.029(3) 0.023(2) 0.016(2) -0.0007(18) 0.0090(19) -0.0009(19)
N2 0.019(2) 0.019(2) 0.021(2) -0.0028(18) 0.0058(18) -0.0006(18)
N3 0.020(2) 0.027(2) 0.017(2) -0.0032(19) 0.0056(18) -0.0051(19)
N4 0.022(2) 0.018(2) 0.017(2) -0.0024(18) 0.0068(18) -0.0020(18)
N5 0.022(2) 0.022(2) 0.022(2) 0.0007(19) 0.0066(19) -0.0021(19)
N6 0.020(2) 0.020(2) 0.022(2) -0.0039(19) 0.0056(19) -0.0051(18)
N7 0.020(2) 0.025(2) 0.018(2) -0.0015(19) 0.0050(18) 0.0004(19)
N8 0.032(3) 0.021(3) 0.034(3) -0.004(2) 0.003(2) 0.003(2)
N9 0.021(2) 0.023(3) 0.031(3) -0.009(2) 0.006(2) -0.0025(19)
N10 0.015(2) 0.017(2) 0.033(3) -0.0033(19) 0.0043(19) -0.0002(18)
N11 0.018(2) 0.021(2) 0.025(2) -0.0068(19) 0.0060(19) -0.0011(18)
N12 0.018(2) 0.030(3) 0.017(2) -0.0022(19) 0.0038(18) 0.0007(19)
N13 0.016(2) 0.035(3) 0.023(2) -0.010(2) 0.0047(19) -0.002(2)
N14 0.019(2) 0.024(2) 0.018(2) -0.0018(19) 0.0051(18) 0.0001(18)
N15 0.016(2) 0.020(2) 0.024(2) -0.0031(19) 0.0065(18) 0.0015(18)
N16 0.028(3) 0.022(2) 0.025(3) -0.004(2) 0.006(2) -0.004(2)
N17 0.046(3) 0.016(2) 0.027(3) -0.001(2) 0.002(2) -0.009(2)
N18 0.043(3) 0.021(3) 0.025(3) -0.001(2) 0.004(2) -0.005(2)
C52 0.032(3) 0.044(4) 0.031(3) -0.013(3) 0.000(3) 0.003(3)
C53 0.040(3) 0.022(3) 0.019(3) 0.000(2) 0.004(2) 0.004(3)
C54 0.033(3) 0.027(3) 0.034(3) -0.005(3) 0.001(3) -0.006(3)
C55 0.029(3) 0.030(3) 0.030(3) -0.004(3) 0.008(3) -0.003(3)
C56 0.042(4) 0.050(4) 0.040(4) -0.007(3) 0.018(3) -0.008(3)
C57 0.030(3) 0.033(3) 0.027(3) -0.008(3) 0.005(3) 0.006(3)
C58 0.024(3) 0.031(3) 0.023(3) -0.004(2) 0.005(2) -0.001(2)
C59 0.033(3) 0.040(4) 0.027(3) -0.005(3) 0.014(3) -0.004(3)
C60 0.036(3) 0.032(3) 0.025(3) -0.004(3) 0.009(3) -0.001(3)
C61 0.046(4) 0.035(4) 0.028(3) 0.005(3) 0.013(3) 0.003(3)
C62 0.034(4) 0.044(4) 0.032(3) -0.005(3) 0.006(3) 0.010(3)
C63 0.025(3) 0.025(3) 0.021(3) -0.005(2) 0.002(2) -0.001(2)
C64 0.036(3) 0.029(3) 0.021(3) 0.006(2) 0.004(3) 0.004(3)
C65 0.042(4) 0.022(3) 0.016(3) -0.001(2) 0.007(2) -0.003(3)
C66 0.048(4) 0.022(3) 0.028(3) -0.001(3) 0.007(3) 0.005(3)
C67 0.033(3) 0.025(3) 0.027(3) -0.002(2) 0.008(3) 0.001(2)
C68 0.028(3) 0.020(3) 0.019(3) -0.003(2) 0.007(2) -0.001(2)
C69 0.034(3) 0.025(3) 0.017(3) 0.001(2) 0.006(2) -0.006(2)
C70 0.030(3) 0.032(3) 0.021(3) -0.003(2) 0.009(2) -0.004(3)
C71 0.042(4) 0.041(4) 0.019(3) 0.002(3) 0.002(3) -0.003(3)
C72 0.033(3) 0.021(3) 0.030(3) 0.006(2) 0.003(3) 0.004(2)
C73 0.028(3) 0.023(3) 0.021(3) 0.001(2) 0.007(2) 0.003(2)
C74 0.029(3) 0.019(3) 0.029(3) 0.002(2) 0.004(2) 0.000(2)
C75 0.027(3) 0.024(3) 0.027(3) -0.003(2) 0.008(2) 0.000(2)
C76 0.034(3) 0.028(3) 0.025(3) -0.005(2) 0.000(3) 0.000(3)
C77 0.039(4) 0.022(3) 0.030(3) -0.002(2) 0.013(3) 0.006(3)
C78 0.034(3) 0.020(3) 0.022(3) 0.002(2) 0.006(2) 0.004(2)
C79 0.027(3) 0.019(3) 0.029(3) -0.003(2) 0.005(2) 0.006(2)
C80 0.032(3) 0.016(3) 0.030(3) -0.003(2) 0.007(3) 0.005(2)
C81 0.042(4) 0.030(3) 0.035(4) 0.000(3) 0.008(3) -0.001(3)
C82 0.046(4) 0.026(3) 0.035(4) 0.004(3) 0.006(3) 0.005(3)
C83 0.034(4) 0.048(4) 0.046(4) 0.001(3) 0.008(3) -0.003(3)
Ag3 0.0450(3) 0.0261(2) 0.0215(2) 0.00063(18) 0.0069(2) 0.0040(2)
Ag4 0.0302(2) 0.0248(2) 0.0232(2) -0.00366(17) 0.00384(18) -0.00247(18)
Ag5 0.0347(3) 0.0238(2) 0.0275(2) -0.00489(18) 0.00801(19) 0.00094(19)
Ag6 0.0310(2) 0.0234(2) 0.0231(2) 0.00075(17) 0.00342(18) 0.00618(18)
Ag7 0.0337(2) 0.0245(2) 0.0299(2) -0.00072(18) 0.01330(19) 0.00203(19)
F7 0.057(3) 0.072(3) 0.091(4) -0.016(3) 0.043(3) -0.005(3)
F8 0.082(4) 0.085(4) 0.048(3) -0.017(3) -0.008(3) 0.056(3)
F9 0.049(3) 0.086(4) 0.052(3) -0.049(3) 0.002(2) 0.006(2)
F10 0.041(3) 0.126(6) 0.187(7) -0.099(5) 0.038(4) -0.033(3)
F11 0.059(3) 0.145(6) 0.043(3) 0.024(3) 0.029(2) 0.031(3)
F12 0.054(3) 0.088(4) 0.082(4) 0.035(3) 0.031(3) 0.030(3)
F13 0.053(3) 0.060(3) 0.037(2) 0.000(2) 0.0043(19) 0.027(2)
F14 0.052(3) 0.031(2) 0.060(3) -0.0059(19) 0.016(2) 0.0036(19)
F15 0.039(2) 0.055(3) 0.049(2) -0.007(2) 0.0218(19) 0.0122(19)
F16 0.127(5) 0.053(3) 0.034(2) 0.008(2) 0.009(3) 0.005(3)
F17 0.067(3) 0.036(2) 0.094(4) 0.013(2) 0.014(3) -0.016(2)
F18 0.069(3) 0.068(3) 0.076(3) 0.039(3) 0.036(3) 0.031(3)
F19 0.031(2) 0.066(3) 0.084(4) -0.041(3) 0.004(2) 0.009(2)
F20 0.175(7) 0.106(5) 0.051(3) 0.029(3) 0.068(4) 0.090(5)
F21 0.049(3) 0.050(3) 0.105(4) -0.053(3) 0.019(3) -0.003(2)
F22 0.067(3) 0.034(2) 0.035(2) -0.0123(17) -0.006(2) 0.019(2)
F23 0.067(3) 0.032(2) 0.033(2) 0.0109(17) 0.0081(19) 0.0170(19)
F24 0.038(2) 0.042(2) 0.061(3) 0.003(2) 0.008(2) 0.0139(19)
F25 0.0272(19) 0.047(2) 0.0274(19) -0.0009(16) 0.0002(15) -0.0048(16)
F26 0.036(2) 0.042(2) 0.0191(17) -0.0002(15) 0.0061(15) 0.0042(16)
F27 0.053(2) 0.0266(19) 0.031(2) 0.0030(15) 0.0001(17) 0.0063(17)
F28 0.060(3) 0.039(2) 0.033(2) 0.0000(17) -0.0047(19) -0.022(2)
F29 0.037(2) 0.108(4) 0.054(3) -0.026(3) -0.016(2) 0.015(3)
F30 0.076(3) 0.052(3) 0.0181(18) 0.0084(17) -0.0091(19) -0.023(2)
F31 0.052(3) 0.044(2) 0.048(3) -0.017(2) -0.018(2) 0.009(2)
F32 0.034(2) 0.066(3) 0.050(3) -0.008(2) 0.0008(19) 0.011(2)
F33 0.061(3) 0.084(4) 0.051(3) 0.045(3) -0.021(2) -0.031(3)
F34 0.046(2) 0.066(3) 0.0243(19) -0.0164(19) 0.0028(17) 0.000(2)
F35 0.073(3) 0.041(2) 0.053(3) 0.002(2) -0.008(2) -0.028(2)
F36 0.037(2) 0.054(3) 0.054(3) -0.024(2) -0.0086(19) 0.014(2)
F37 0.052(2) 0.031(2) 0.034(2) -0.0018(16) 0.0194(18) -0.0031(17)
F38 0.036(2) 0.047(2) 0.046(2) 0.0059(19) 0.0188(18) 0.0076(18)
F39 0.059(3) 0.043(2) 0.0227(18) -0.0027(16) 0.0144(18) -0.0010(19)
F40 0.114(4) 0.021(2) 0.097(4) 0.002(2) 0.065(4) -0.002(2)
F41 0.053(3) 0.086(4) 0.063(3) 0.016(3) -0.004(2) -0.036(3)
F42 0.059(3) 0.041(2) 0.040(2) 0.0066(18) 0.018(2) -0.013(2)
N19 0.033(3) 0.024(3) 0.020(2) -0.003(2) 0.004(2) 0.001(2)
N20 0.037(3) 0.022(3) 0.032(3) -0.001(2) 0.014(2) -0.004(2)
N21 0.030(3) 0.026(3) 0.024(2) -0.003(2) 0.010(2) 0.001(2)
N22 0.036(3) 0.024(3) 0.027(3) -0.002(2) 0.014(2) 0.000(2)
N23 0.031(3) 0.018(2) 0.023(2) -0.0007(19) 0.007(2) 0.005(2)
N24 0.033(3) 0.022(3) 0.024(3) -0.003(2) 0.005(2) 0.005(2)
N25 0.028(3) 0.022(2) 0.017(2) -0.0015(19) 0.0020(19) -0.001(2)
N26 0.030(3) 0.027(3) 0.017(2) -0.0005(19) 0.004(2) -0.002(2)
N27 0.029(3) 0.026(3) 0.017(2) -0.0032(19) 0.004(2) 0.003(2)
N28 0.029(3) 0.028(3) 0.016(2) 0.0011(19) 0.006(2) 0.006(2)
N29 0.029(3) 0.023(3) 0.033(3) 0.001(2) 0.009(2) 0.002(2)
N30 0.033(3) 0.022(2) 0.027(3) 0.000(2) 0.010(2) -0.005(2)
N31 0.054(4) 0.054(4) 0.039(4) 0.006(3) 0.009(3) 0.017(3)

loop_
_atom_type_symbol
_atom_type_description
_atom_type_scat_dispersion_real
_atom_type_scat_dispersion_imag
_atom_type_scat_source
C C 0.0033 0.0016 'International Tables Vol C Tables 4.2.6.8 and 6.1.1.4'
H H 0.0000 0.0000 'International Tables Vol C Tables 4.2.6.8 and 6.1.1.4'
Ag Ag -0.8971 1.1015 'International Tables Vol C Tables 4.2.6.8 and 6.1.1.4'
F F 0.0171 0.0103 'International Tables Vol C Tables 4.2.6.8 and 6.1.1.4'
N N 0.0061 0.0033 'International Tables Vol C Tables 4.2.6.8 and 6.1.1.4'

loop_
_geom_angle_atom_site_label_1
_geom_angle_atom_site_label_2
_geom_angle_atom_site_label_3
_geom_angle
_geom_angle_site_symmetry_1
_geom_angle_site_symmetry_3
_geom_angle_publ_flag
C2 C1 H1A 109.5 . . ?
C2 C1 H1B 109.5 . . ?
H1A C1 H1B 109.5 . . ?
C2 C1 H1C 109.5 . . ?
H1A C1 H1C 109.5 . . ?
H1B C1 H1C 109.5 . . ?
N1 C2 C3 110.6(5) . . ?
N1 C2 C1 121.3(5) . . ?
C3 C2 C1 128.0(5) . . ?
C4 C3 C2 107.1(5) . . ?
C4 C3 H3 126.5 . . ?
C2 C3 H3 126.5 . . ?
C3 C4 N2 105.8(5) . . ?
C3 C4 C5 128.4(5) . . ?
N2 C4 C5 125.8(5) . . ?
C4 C5 H5A 109.5 . . ?
C4 C5 H5B 109.5 . . ?
H5A C5 H5B 109.5 . . ?
C4 C5 H5C 109.5 . . ?
H5A C5 H5C 109.5 . . ?
H5B C5 H5C 109.5 . . ?
N3 C6 N6 127.6(5) . . ?
N3 C6 N2 115.4(5) . . ?
N6 C6 N2 117.0(5) . . ?
N7 C7 N6 124.2(5) . . ?
N7 C7 C14 117.9(5) . . ?
N6 C7 C14 117.9(5) . . ?
N7 C8 N3 125.6(5) . . ?
N7 C8 N4 117.8(5) . . ?
N3 C8 N4 116.6(5) . . ?
C10 C9 H9A 109.5 . . ?
C10 C9 H9B 109.5 . . ?
H9A C9 H9B 109.5 . . ?
C10 C9 H9C 109.5 . . ?
H9A C9 H9C 109.5 . . ?
H9B C9 H9C 109.5 . . ?
C11 C10 N4 106.1(5) . . ?
C11 C10 C9 128.0(5) . . ?
N4 C10 C9 125.9(5) . . ?
C10 C11 C12 106.8(5) . . ?
C10 C11 H11 126.6 . . ?
C12 C11 H11 126.6 . . ?
N5 C12 C11 110.3(5) . . ?
N5 C12 C13 120.7(5) . . ?
C11 C12 C13 129.0(5) . . ?
C12 C13 H12A 109.5 . . ?
C12 C13 H12B 109.5 . . ?
H12A C13 H12B 109.5 . . ?
C12 C13 H12C 109.5 . . ?
H12A C13 H12C 109.5 . . ?
H12B C13 H12C 109.5 . . ?
C15 C14 C19 117.3(5) . . ?
C15 C14 C7 121.3(5) . . ?
C19 C14 C7 121.3(5) . . ?
C16 C15 C14 121.7(6) . . ?
C16 C15 H15 119.2 . . ?
C14 C15 H15 119.2 . . ?
C15 C16 C17 121.4(6) . . ?
C15 C16 H16 119.3 . . ?
C17 C16 H16 119.3 . . ?
N8 C17 C18 121.7(6) . . ?
N8 C17 C16 121.8(5) . . ?
C18 C17 C16 116.6(5) . . ?
C19 C18 C17 121.7(6) . . ?
C19 C18 H18 119.2 . . ?
C17 C18 H18 119.2 . . ?
C18 C19 C14 121.3(5) . . ?
C18 C19 H19 119.3 . . ?
C14 C19 H19 119.3 . . ?
N8 C20 C21 114.4(6) . . ?
N8 C20 H20A 108.7 . . ?
C21 C20 H20A 108.7 . . ?
N8 C20 H20B 108.7 . . ?
C21 C20 H20B 108.7 . . ?
H20A C20 H20B 107.6 . . ?
C20 C21 H21A 109.5 . . ?
C20 C21 H21B 109.5 . . ?
H21A C21 H21B 109.5 . . ?
C20 C21 H21C 109.5 . . ?
H21A C21 H21C 109.5 . . ?
H21B C21 H21C 109.5 . . ?
N8 C22 C23 112.7(5) . . ?
N8 C22 H22A 109.1 . . ?
C23 C22 H22A 109.1 . . ?
N8 C22 H22B 109.1 . . ?
C23 C22 H22B 109.1 . . ?
H22A C22 H22B 107.8 . . ?
C22 C23 H23A 109.5 . . ?
C22 C23 H23B 109.5 . . ?
H23A C23 H23B 109.5 . . ?
C22 C23 H23C 109.5 . . ?
H23A C23 H23C 109.5 . . ?
H23B C23 H23C 109.5 . . ?
C25 C24 H1B1 109.5 . . ?
C25 C24 H1B2 109.5 . . ?
H1B1 C24 H1B2 109.5 . . ?
C25 C24 H1B3 109.5 . . ?
H1B1 C24 H1B3 109.5 . . ?
H1B2 C24 H1B3 109.5 . . ?
N9 C25 C26 111.4(5) . . ?
N9 C25 C24 121.0(5) . . ?
C26 C25 C24 127.7(6) . . ?
C27 C26 C25 106.9(5) . . ?
C27 C26 H3B 126.6 . . ?
C25 C26 H3B 126.6 . . ?
C26 C27 N10 105.8(5) . . ?
C26 C27 C28 128.8(6) . . ?
N10 C27 C28 125.4(5) . . ?
C27 C28 H5B1 109.5 . . ?
C27 C28 H5B2 109.5 . . ?
H5B1 C28 H5B2 109.5 . . ?
C27 C28 H5B3 109.5 . . ?
H5B1 C28 H5B3 109.5 . . ?
H5B2 C28 H5B3 109.5 . . ?
N14 C29 N11 126.6(5) . . ?
N14 C29 N10 117.9(5) . . ?
N11 C29 N10 115.5(5) . . ?
N14 C30 N15 124.0(5) . . ?
N14 C30 C37 118.7(5) . . ?
N15 C30 C37 117.4(5) . . ?
N15 C31 N11 126.1(5) . . ?
N15 C31 N12 117.6(5) . . ?
N11 C31 N12 116.3(5) . . ?
C33 C32 H32A 109.5 . . ?
C33 C32 H32B 109.5 . . ?
H32A C32 H32B 109.5 . . ?
C33 C32 H32C 109.5 . . ?
H32A C32 H32C 109.5 . . ?
H32B C32 H32C 109.5 . . ?
C34 C33 N12 105.0(5) . . ?
C34 C33 C32 129.4(6) . . ?
N12 C33 C32 125.5(5) . . ?
C33 C34 C35 107.9(5) . . ?
C33 C34 H34 126.0 . . ?
C35 C34 H34 126.0 . . ?
N13 C35 C34 110.6(5) . . ?
N13 C35 C36 119.8(6) . . ?
C34 C35 C36 129.6(6) . . ?
C35 C36 H36A 109.5 . . ?
C35 C36 H36B 109.5 . . ?
H36A C36 H36B 109.5 . . ?
C35 C36 H36C 109.5 . . ?
H36A C36 H36C 109.5 . . ?
H36B C36 H36C 109.5 . . ?
C42 C37 C38 117.5(5) . . ?
C42 C37 C30 120.9(5) . . ?
C38 C37 C30 121.6(5) . . ?
C39 C38 C37 121.6(5) . . ?
C39 C38 H38 119.2 . . ?
C37 C38 H38 119.2 . . ?
C38 C39 C40 121.3(5) . . ?
C38 C39 H39 119.3 . . ?
C40 C39 H39 119.3 . . ?
N16 C40 C39 121.4(5) . . ?
N16 C40 C41 121.7(5) . . ?
C39 C40 C41 116.9(5) . . ?
C42 C41 C40 121.3(5) . . ?
C42 C41 H41 119.4 . . ?
C40 C41 H41 119.4 . . ?
C41 C42 C37 121.4(5) . . ?
C41 C42 H42 119.3 . . ?
C37 C42 H42 119.3 . . ?
N16 C43 C44 113.8(5) . . ?
N16 C43 H43A 108.8 . . ?
C44 C43 H43A 108.8 . . ?
N16 C43 H43B 108.8 . . ?
C44 C43 H43B 108.8 . . ?
H43A C43 H43B 107.7 . . ?
C43 C44 H44A 109.5 . . ?
C43 C44 H44B 109.5 . . ?
H44A C44 H44B 109.5 . . ?
C43 C44 H44C 109.5 . . ?
H44A C44 H44C 109.5 . . ?
H44B C44 H44C 109.5 . . ?
N16 C45 C46 112.5(5) . . ?
N16 C45 H45A 109.1 . . ?
C46 C45 H45A 109.1 . . ?
N16 C45 H45B 109.1 . . ?
C46 C45 H45B 109.1 . . ?
H45A C45 H45B 107.8 . . ?
C45 C46 H46A 109.5 . . ?
C45 C46 H46B 109.5 . . ?
H46A C46 H46B 109.5 . . ?
C45 C46 H46C 109.5 . . ?
H46A C46 H46C 109.5 . . ?
H46B C46 H46C 109.5 . . ?
F3 C47 F1 107.4(6) . . ?
F3 C47 F2 106.4(6) . . ?
F1 C47 F2 105.7(6) . . ?
F3 C47 C48 111.6(6) . . ?
F1 C47 C48 112.9(6) . . ?
F2 C47 C48 112.4(6) . . ?
N17 C48 C49 110.9(6) . . ?
N17 C48 C47 120.0(6) . . ?
C49 C48 C47 129.0(6) . . ?
C48 C49 C50 102.9(6) . . ?
C48 C49 H49 128.6 . . ?
C50 C49 H49 128.6 . . ?
N18 C50 C49 110.8(6) . . ?
N18 C50 C51 120.0(6) . . ?
C49 C50 C51 129.1(6) . . ?
F4 C51 F6 110.4(8) . . ?
F4 C51 F5 102.8(8) . . ?
F6 C51 F5 101.3(7) . . ?
F4 C51 C50 113.4(7) . . ?
F6 C51 C50 115.0(6) . . ?
F5 C51 C50 112.7(7) . . ?
N17 Ag1 N1 142.96(18) . . ?
N17 Ag1 N3 149.34(17) . . ?
N1 Ag1 N3 67.65(16) . . ?
N17 Ag1 Ag2 63.75(15) . . ?
N1 Ag1 Ag2 122.45(17) . . ?
N3 Ag1 Ag2 101.15(13) . . ?
N18 Ag2 N13 137.3(5) . . ?
N18 Ag2 N11 133.9(2) . . ?
N13 Ag2 N11 69.10(17) . . ?
N18 Ag2 Ag1 68.7(2) . . ?
N13 Ag2 Ag1 98.3(3) . . ?
N11 Ag2 Ag1 70.61(14) . . ?
N18 Ag2' N11 123.6(7) . . ?
N18 Ag2' N9 87.3(2) . . ?
N11 Ag2' N9 64.93(19) . . ?
N18 Ag2' N13 114.1(9) . . ?
N11 Ag2' N13 64.3(3) . . ?
N9 Ag2' N13 128.6(4) . . ?
C2 N1 N2 105.9(4) . . ?
C2 N1 Ag1 134.1(4) . . ?
N2 N1 Ag1 119.9(3) . . ?
C4 N2 N1 110.6(4) . . ?
C4 N2 C6 130.9(5) . . ?
N1 N2 C6 118.4(4) . . ?
C6 N3 C8 113.5(5) . . ?
C6 N3 Ag1 118.4(4) . . ?
C8 N3 Ag1 128.0(4) . . ?
N5 N4 C10 111.6(4) . . ?
N5 N4 C8 118.1(4) . . ?
C10 N4 C8 129.9(5) . . ?
C12 N5 N4 105.1(4) . . ?
C6 N6 C7 113.7(5) . . ?
C8 N7 C7 115.3(5) . . ?
C17 N8 C20 122.0(5) . . ?
C17 N8 C22 121.1(5) . . ?
C20 N8 C22 116.4(5) . . ?
C25 N9 N10 104.3(5) . . ?
C25 N9 Ag2' 135.5(5) . . ?
N10 N9 Ag2' 117.2(4) . . ?
C27 N10 N9 111.7(5) . . ?
C27 N10 C29 131.2(5) . . ?
N9 N10 C29 117.1(5) . . ?
C31 N11 C29 114.2(5) . . ?
C31 N11 Ag2 115.7(4) . . ?
C29 N11 Ag2 130.0(4) . . ?
C31 N11 Ag2' 123.2(5) . . ?
C29 N11 Ag2' 121.9(5) . . ?
Ag2 N11 Ag2' 13.0(3) . . ?
N13 N12 C31 118.6(5) . . ?
N13 N12 C33 111.1(4) . . ?
C31 N12 C33 130.3(5) . . ?
C35 N13 N12 105.3(5) . . ?
C35 N13 Ag2 134.5(4) . . ?
N12 N13 Ag2 119.3(4) . . ?
C35 N13 Ag2' 137.3(4) . . ?
N12 N13 Ag2' 117.2(4) . . ?
Ag2 N13 Ag2' 11.33(18) . . ?
C29 N14 C30 114.7(5) . . ?
C31 N15 C30 114.3(5) . . ?
C40 N16 C45 121.6(5) . . ?
C40 N16 C43 121.3(5) . . ?
C45 N16 C43 116.3(5) . . ?
C48 N17 N18 108.4(5) . . ?
C48 N17 Ag1 133.4(5) . . ?
N18 N17 Ag1 117.8(4) . . ?
C50 N18 N17 107.0(5) . . ?
C50 N18 Ag2 143.6(5) . . ?
N17 N18 Ag2 109.3(4) . . ?
C50 N18 Ag2' 134.9(6) . . ?
N17 N18 Ag2' 115.7(4) . . ?
Ag2 N18 Ag2' 13.3(3) . . ?
F9 C52 F8 107.6(6) . . ?
F9 C52 F7 105.2(6) . . ?
F8 C52 F7 106.0(6) . . ?
F9 C52 C53 111.6(6) . . ?
F8 C52 C53 113.8(6) . . ?
F7 C52 C53 112.2(6) . . ?
N19 C53 C54 110.4(6) . . ?
N19 C53 C52 120.4(6) . . ?
C54 C53 C52 129.2(6) . . ?
C53 C54 C55 103.4(6) . . ?
C53 C54 H54 128.3 . . ?
C55 C54 H54 128.3 . . ?
N20 C55 C54 110.8(6) . . ?
N20 C55 C56 120.4(6) . . ?
C54 C55 C56 128.7(6) . . ?
F11 C56 F10 108.0(7) . . ?
F11 C56 F12 105.4(6) . . ?
F10 C56 F12 104.5(7) . . ?
F11 C56 C55 113.2(6) . . ?
F10 C56 C55 112.4(6) . . ?
F12 C56 C55 112.7(6) . . ?
F14 C57 F13 106.3(6) . . ?
F14 C57 F15 107.0(5) . . ?
F13 C57 F15 107.5(5) . . ?
F14 C57 C58 112.6(5) . . ?
F13 C57 C58 112.5(5) . . ?
F15 C57 C58 110.5(5) . . ?
N21 C58 C59 111.6(6) . . ?
N21 C58 C57 120.0(5) . . ?
C59 C58 C57 128.5(6) . . ?
C58 C59 C60 103.3(5) . . ?
C58 C59 H59 128.3 . . ?
C60 C59 H59 128.3 . . ?
N22 C60 C59 110.4(6) . . ?
N22 C60 C61 122.5(6) . . ?
C59 C60 C61 127.1(6) . . ?
F16 C61 F18 106.8(6) . . ?
F16 C61 F17 106.1(6) . . ?
F18 C61 F17 105.8(6) . . ?
F16 C61 C60 112.9(6) . . ?
F18 C61 C60 113.6(5) . . ?
F17 C61 C60 111.2(6) . . ?
F20 C62 F19 110.3(6) . . ?
F20 C62 F21 104.1(6) . . ?
F19 C62 F21 102.8(6) . . ?
F20 C62 C63 112.4(6) . . ?
F19 C62 C63 114.7(6) . . ?
F21 C62 C63 111.6(6) . . ?
N23 C63 C64 110.6(5) . . ?
N23 C63 C62 119.8(5) . . ?
C64 C63 C62 129.5(6) . . ?
C63 C64 C65 103.6(5) . . ?
C63 C64 H64 128.2 . . ?
C65 C64 H64 128.2 . . ?
N24 C65 C64 111.1(5) . . ?
N24 C65 C66 121.2(5) . . ?
C64 C65 C66 127.6(5) . . ?
F23 C66 F22 107.8(5) . . ?
F23 C66 F24 105.8(5) . . ?
F22 C66 F24 105.1(5) . . ?
F23 C66 C65 111.9(5) . . ?
F22 C66 C65 112.6(5) . . ?
F24 C66 C65 113.2(5) . . ?
F25 C67 F27 106.8(5) . . ?
F25 C67 F26 105.2(5) . . ?
F27 C67 F26 106.0(5) . . ?
F25 C67 C68 113.8(5) . . ?
F27 C67 C68 112.3(5) . . ?
F26 C67 C68 112.1(5) . . ?
N25 C68 C69 110.0(5) . . ?
N25 C68 C67 121.7(5) . . ?
C69 C68 C67 128.1(5) . . ?
C68 C69 C70 103.7(5) . . ?
C68 C69 H69 128.1 . . ?
C70 C69 H69 128.1 . . ?
N26 C70 C69 110.6(5) . . ?
N26 C70 C71 120.2(6) . . ?
C69 C70 C71 129.2(6) . . ?
F29 C71 F30 106.0(6) . . ?
F29 C71 F28 106.9(6) . . ?
F30 C71 F28 106.3(5) . . ?
F29 C71 C70 112.7(5) . . ?
F30 C71 C70 112.2(6) . . ?
F28 C71 C70 112.2(5) . . ?
F33 C72 F31 108.3(6) . . ?
F33 C72 F32 105.4(5) . . ?
F31 C72 F32 105.9(5) . . ?
F33 C72 C73 111.9(5) . . ?
F31 C72 C73 114.2(5) . . ?
F32 C72 C73 110.5(5) . . ?
N27 C73 C74 111.1(5) . . ?
N27 C73 C72 121.0(5) . . ?
C74 C73 C72 127.8(5) . . ?
C73 C74 C75 103.4(5) . . ?
C73 C74 H74 128.3 . . ?
C75 C74 H74 128.3 . . ?
N28 C75 C74 109.9(5) . . ?
N28 C75 C76 121.6(5) . . ?
C74 C75 C76 128.3(5) . . ?
F36 C76 F34 106.4(5) . . ?
F36 C76 F35 107.5(6) . . ?
F34 C76 F35 106.1(5) . . ?
F36 C76 C75 113.2(5) . . ?
F34 C76 C75 112.4(5) . . ?
F35 C76 C75 110.8(5) . . ?
F38 C77 F37 108.0(5) . . ?
F38 C77 F39 105.9(5) . . ?
F37 C77 F39 105.9(5) . . ?
F38 C77 C78 112.0(5) . . ?
F37 C77 C78 112.2(5) . . ?
F39 C77 C78 112.5(5) . . ?
N29 C78 C79 110.7(5) . . ?
N29 C78 C77 120.9(5) . . ?
C79 C78 C77 128.3(5) . . ?
C80 C79 C78 104.6(5) . . ?
C80 C79 H79 127.7 . . ?
C78 C79 H79 127.7 . . ?
N30 C80 C79 109.6(5) . . ?
N30 C80 C81 120.7(5) . . ?
C79 C80 C81 129.7(5) . . ?
F42 C81 F40 107.3(6) . . ?
F42 C81 F41 104.9(6) . . ?
F40 C81 F41 107.3(6) . . ?
F42 C81 C80 114.5(5) . . ?
F40 C81 C80 111.0(6) . . ?
F41 C81 C80 111.4(6) . . ?
N31 C82 C83 179.7(8) . . ?
C82 C83 H83A 109.5 . . ?
C82 C83 H83B 109.5 . . ?
H83A C83 H83B 109.5 . . ?
C82 C83 H83C 109.5 . . ?
H83A C83 H83C 109.5 . . ?
H83B C83 H83C 109.5 . . ?
N26 Ag3 N24 120.26(17) . . ?
N26 Ag3 N31 111.4(2) . . ?
N24 Ag3 N31 114.3(2) . . ?
N26 Ag3 N29 99.12(17) . . ?
N24 Ag3 N29 110.47(17) . . ?
N31 Ag3 N29 97.6(2) . . ?
N25 Ag4 N19 153.02(18) . . ?
N25 Ag4 N29 103.34(17) . . ?
N19 Ag4 N29 102.63(18) . . ?
N25 Ag4 Ag5 95.72(13) . . ?
N19 Ag4 Ag5 65.56(13) . . ?
N29 Ag4 Ag5 117.46(11) . . ?
N20 Ag5 N27 140.41(18) . . ?
N20 Ag5 N21 120.91(18) . . ?
N27 Ag5 N21 98.64(17) . . ?
N20 Ag5 Ag4 63.07(14) . . ?
N27 Ag5 Ag4 98.16(12) . . ?
N21 Ag5 Ag4 118.48(12) . . ?
N28 Ag6 N23 173.67(18) . . ?
N30 Ag7 N22 176.8(2) . . ?
C53 N19 N20 107.8(5) . . ?
C53 N19 Ag4 137.9(4) . . ?
N20 N19 Ag4 114.2(4) . . ?
C55 N20 N19 107.6(5) . . ?
C55 N20 Ag5 135.5(4) . . ?
N19 N20 Ag5 116.6(4) . . ?
C58 N21 N22 106.1(5) . . ?
C58 N21 Ag5 132.4(4) . . ?
N22 N21 Ag5 121.0(3) . . ?
C60 N22 N21 108.6(5) . . ?
C60 N22 Ag7 133.6(4) . . ?
N21 N22 Ag7 117.2(4) . . ?
C63 N23 N24 107.0(5) . . ?
C63 N23 Ag6 130.1(4) . . ?
N24 N23 Ag6 122.6(4) . . ?
C65 N24 N23 107.6(5) . . ?
C65 N24 Ag3 133.2(4) . . ?
N23 N24 Ag3 116.1(3) . . ?
C68 N25 N26 108.8(5) . . ?
C68 N25 Ag4 132.3(4) . . ?
N26 N25 Ag4 118.5(4) . . ?
C70 N26 N25 106.8(5) . . ?
C70 N26 Ag3 130.5(4) . . ?
N25 N26 Ag3 122.1(4) . . ?
C73 N27 N28 107.7(5) . . ?
C73 N27 Ag5 132.5(4) . . ?
N28 N27 Ag5 119.8(4) . . ?
N27 N28 C75 107.9(5) . . ?
N27 N28 Ag6 121.1(4) . . ?
C75 N28 Ag6 131.1(4) . . ?
C78 N29 N30 106.8(5) . . ?
C78 N29 Ag3 117.5(4) . . ?
N30 N29 Ag3 104.8(3) . . ?
C78 N29 Ag4 126.5(4) . . ?
N30 N29 Ag4 109.0(3) . . ?
Ag3 N29 Ag4 89.86(16) . . ?
C80 N30 N29 108.4(5) . . ?
C80 N30 Ag7 131.5(4) . . ?
N29 N30 Ag7 120.1(4) . . ?
C82 N31 Ag3 167.0(6) . . ?

loop_
_geom_bond_atom_site_label_1
_geom_bond_atom_site_label_2
_geom_bond_distance
_geom_bond_site_symmetry_2
_geom_bond_publ_flag
C1 C2 1.492(8) . ?
C1 H1A 0.9800 . ?
C1 H1B 0.9800 . ?
C1 H1C 0.9800 . ?
C2 N1 1.309(7) . ?
C2 C3 1.418(8) . ?
C3 C4 1.361(8) . ?
C3 H3 0.8465 . ?
C4 N2 1.383(7) . ?
C4 C5 1.500(8) . ?
C5 H5A 0.9800 . ?
C5 H5B 0.9800 . ?
C5 H5C 0.9800 . ?
C6 N3 1.323(7) . ?
C6 N6 1.334(7) . ?
C6 N2 1.396(7) . ?
C7 N7 1.348(7) . ?
C7 N6 1.355(7) . ?
C7 C14 1.446(7) . ?
C8 N7 1.329(7) . ?
C8 N3 1.345(7) . ?
C8 N4 1.387(7) . ?
C9 C10 1.491(8) . ?
C9 H9A 0.9800 . ?
C9 H9B 0.9800 . ?
C9 H9C 0.9800 . ?
C10 C11 1.357(8) . ?
C10 N4 1.384(7) . ?
C11 C12 1.432(8) . ?
C11 H11 1.0117 . ?
C12 N5 1.334(7) . ?
C12 C13 1.483(8) . ?
C13 H12A 0.9800 . ?
C13 H12B 0.9800 . ?
C13 H12C 0.9800 . ?
C14 C15 1.401(8) . ?
C14 C19 1.405(8) . ?
C15 C16 1.372(8) . ?
C15 H15 0.9257 . ?
C16 C17 1.414(8) . ?
C16 H16 0.9243 . ?
C17 N8 1.363(7) . ?
C17 C18 1.413(8) . ?
C18 C19 1.372(8) . ?
C18 H18 0.7867 . ?
C19 H19 1.0961 . ?
C20 N8 1.458(8) . ?
C20 C21 1.503(10) . ?
C20 H20A 0.9900 . ?
C20 H20B 0.9900 . ?
C21 H21A 0.9800 . ?
C21 H21B 0.9800 . ?
C21 H21C 0.9800 . ?
C22 N8 1.474(8) . ?
C22 C23 1.526(10) . ?
C22 H22A 0.9900 . ?
C22 H22B 0.9900 . ?
C23 H23A 0.9800 . ?
C23 H23B 0.9800 . ?
C23 H23C 0.9800 . ?
C24 C25 1.494(8) . ?
C24 H1B1 0.9800 . ?
C24 H1B2 0.9800 . ?
C24 H1B3 0.9800 . ?
C25 N9 1.316(8) . ?
C25 C26 1.418(8) . ?
C26 C27 1.360(8) . ?
C26 H3B 0.9248 . ?
C27 N10 1.372(7) . ?
C27 C28 1.490(8) . ?
C28 H5B1 0.9800 . ?
C28 H5B2 0.9800 . ?
C28 H5B3 0.9800 . ?
C29 N14 1.312(7) . ?
C29 N11 1.332(7) . ?
C29 N10 1.410(7) . ?
C30 N14 1.351(7) . ?
C30 N15 1.363(7) . ?
C30 C37 1.446(7) . ?
C31 N15 1.325(7) . ?
C31 N11 1.328(7) . ?
C31 N12 1.392(7) . ?
C32 C33 1.490(8) . ?
C32 H32A 0.9800 . ?
C32 H32B 0.9800 . ?
C32 H32C 0.9800 . ?
C33 C34 1.369(8) . ?
C33 N12 1.394(8) . ?
C34 C35 1.395(9) . ?
C34 H34 0.9965 . ?
C35 N13 1.335(8) . ?
C35 C36 1.487(8) . ?
C36 H36A 0.9800 . ?
C36 H36B 0.9800 . ?
C36 H36C 0.9800 . ?
C37 C42 1.406(8) . ?
C37 C38 1.410(8) . ?
C38 C39 1.372(8) . ?
C38 H38 0.9429 . ?
C39 C40 1.413(8) . ?
C39 H39 0.8123 . ?
C40 N16 1.363(7) . ?
C40 C41 1.426(8) . ?
C41 C42 1.373(8) . ?
C41 H41 0.9082 . ?
C42 H42 0.9138 . ?
C43 N16 1.466(8) . ?
C43 C44 1.511(9) . ?
C43 H43A 0.9900 . ?
C43 H43B 0.9900 . ?
C44 H44A 0.9800 . ?
C44 H44B 0.9800 . ?
C44 H44C 0.9800 . ?
C45 N16 1.463(8) . ?
C45 C46 1.518(9) . ?
C45 H45A 0.9900 . ?
C45 H45B 0.9900 . ?
C46 H46A 0.9800 . ?
C46 H46B 0.9800 . ?
C46 H46C 0.9800 . ?
C47 F3 1.323(8) . ?
C47 F1 1.335(8) . ?
C47 F2 1.338(8) . ?
C47 C48 1.492(10) . ?
C48 N17 1.331(8) . ?
C48 C49 1.383(9) . ?
C49 C50 1.385(9) . ?
C49 H49 0.8523 . ?
C50 N18 1.348(8) . ?
C50 C51 1.467(10) . ?
C51 F4 1.272(9) . ?
C51 F6 1.298(9) . ?
C51 F5 1.326(10) . ?
Ag1 N17 2.181(5) . ?
Ag1 N1 2.276(4) . ?
Ag1 N3 2.436(5) . ?
Ag1 Ag2 3.089(6) . ?
Ag2 N18 2.145(6) . ?
Ag2 N13 2.225(7) . ?
Ag2 N11 2.422(5) . ?
Ag2' N18 2.330(11) . ?
Ag2' N11 2.440(8) . ?
Ag2' N9 2.451(10) . ?
Ag2' N13 2.517(16) . ?
N1 N2 1.390(6) . ?
N4 N5 1.382(6) . ?
N9 N10 1.401(6) . ?
N12 N13 1.381(6) . ?
N17 N18 1.349(8) . ?
C52 F9 1.324(7) . ?
C52 F8 1.328(8) . ?
C52 F7 1.339(9) . ?
C52 C53 1.483(9) . ?
C53 N19 1.339(7) . ?
C53 C54 1.364(9) . ?
C54 C55 1.380(9) . ?
C54 H54 0.8750 . ?
C55 N20 1.323(8) . ?
C55 C56 1.495(9) . ?
C56 F11 1.308(8) . ?
C56 F10 1.316(9) . ?
C56 F12 1.335(9) . ?
C57 F14 1.329(8) . ?
C57 F13 1.333(7) . ?
C57 F15 1.337(7) . ?
C57 C58 1.495(8) . ?
C58 N21 1.349(7) . ?
C58 C59 1.376(9) . ?
C59 C60 1.383(9) . ?
C59 H59 0.9252 . ?
C60 N22 1.337(8) . ?
C60 C61 1.486(9) . ?
C61 F16 1.326(8) . ?
C61 F18 1.328(8) . ?
C61 F17 1.336(8) . ?
C62 F20 1.303(8) . ?
C62 F19 1.319(8) . ?
C62 F21 1.352(9) . ?
C62 C63 1.481(8) . ?
C63 N23 1.343(7) . ?
C63 C64 1.375(8) . ?
C64 C65 1.376(8) . ?
C64 H64 0.7750 . ?
C65 N24 1.325(7) . ?
C65 C66 1.478(9) . ?
C66 F23 1.337(7) . ?
C66 F22 1.339(7) . ?
C66 F24 1.342(8) . ?
C67 F25 1.340(7) . ?
C67 F27 1.341(7) . ?
C67 F26 1.362(7) . ?
C67 C68 1.467(8) . ?
C68 N25 1.344(7) . ?
C68 C69 1.379(8) . ?
C69 C70 1.392(8) . ?
C69 H69 0.8056 . ?
C70 N26 1.351(8) . ?
C70 C71 1.469(8) . ?
C71 F29 1.323(8) . ?
C71 F30 1.333(7) . ?
C71 F28 1.335(8) . ?
C72 F33 1.316(7) . ?
C72 F31 1.318(7) . ?
C72 F32 1.342(7) . ?
C72 C73 1.498(8) . ?
C73 N27 1.337(7) . ?
C73 C74 1.380(8) . ?
C74 C75 1.389(8) . ?
C74 H74 0.9144 . ?
C75 N28 1.353(8) . ?
C75 C76 1.484(8) . ?
C76 F36 1.321(7) . ?
C76 F34 1.325(7) . ?
C76 F35 1.325(7) . ?
C77 F38 1.328(7) . ?
C77 F37 1.335(7) . ?
C77 F39 1.350(7) . ?
C77 C78 1.489(8) . ?
C78 N29 1.346(7) . ?
C78 C79 1.378(8) . ?
C79 C80 1.376(8) . ?
C79 H79 0.8210 . ?
C80 N30 1.349(7) . ?
C80 C81 1.472(9) . ?
C81 F42 1.322(8) . ?
C81 F40 1.326(8) . ?
C81 F41 1.345(8) . ?
C82 N31 1.140(9) . ?
C82 C83 1.447(10) . ?
C83 H83A 0.9800 . ?
C83 H83B 0.9800 . ?
C83 H83C 0.9800 . ?
Ag3 N26 2.253(5) . ?
Ag3 N24 2.262(5) . ?
Ag3 N31 2.306(7) . ?
Ag3 N29 2.512(5) . ?
Ag4 N25 2.129(5) . ?
Ag4 N19 2.152(5) . ?
Ag4 N29 2.535(5) . ?
Ag4 Ag5 3.2223(7) . ?
Ag5 N20 2.198(5) . ?
Ag5 N27 2.233(5) . ?
Ag5 N21 2.311(5) . ?
Ag6 N28 2.082(5) . ?
Ag6 N23 2.092(5) . ?
Ag7 N30 2.089(5) . ?
Ag7 N22 2.103(5) . ?
N19 N20 1.343(7) . ?
N21 N22 1.363(7) . ?
N23 N24 1.366(6) . ?
N25 N26 1.354(6) . ?
N27 N28 1.351(7) . ?
N29 N30 1.365(7) . ?
